data_2007097
loop_
_publ_author_name
'Poto\<c\<n\'ak, Ivan'
'Dunaj-Jur\<co, Michal'
'Miklo\<s, Du\<san'
'J\"ager, Lothar'

_publ_section_title
;
 Bis(2,2'-bipyridine-<i>N</i>,<i>N</i>')(isocyanato-<i>N</i>)copper(II)
 Tricyanomethanide
;
_journal_issue 3
_journal_name_full 'Acta Crystallographica Section C'
_journal_page_first 313
_journal_page_last 315
_journal_paper_doi 10.1107/S0108270197014510
_journal_volume 54
_journal_year 1998
_chemical_formula_iupac '[Cu (N1 C1 O1)(C10 H8 N2)2] (C4 N3)'
_chemical_formula_moiety '[Cu(C~10~H~8~N~2~)~2~(NCO)]^+^[C(CN)~3~]^-^'
_chemical_formula_structural '[Cu(C~10~H~8~N~2~)~2~(NCO)]^+^[C(CN)~3~]^-^'
_chemical_formula_sum 'C25 H16 Cu N8 O'
_chemical_formula_weight 508.00
_chemical_name_systematic
;
(Isocyanato)bis(2,2'-bipyridine)copper(II) Tricyanomethanide
;
_space_group_IT_number 2
_symmetry_cell_setting triclinic
_symmetry_space_group_name_Hall '-P 1'
_symmetry_space_group_name_H-M 'P -1'
_audit_creation_method SHELXL
_cell_angle_alpha 84.72(3)
_cell_angle_beta 85.00(3)
_cell_angle_gamma 68.74(3)
_cell_formula_units_Z 2
_cell_length_a 8.955(4)
_cell_length_b 9.702(5)
_cell_length_c 14.003(5)
_cell_measurement_reflns_used 17
_cell_measurement_temperature 293(2)
_cell_measurement_theta_max 11.26
_cell_measurement_theta_min 4.16
_cell_volume 1127.1(9)
_computing_cell_refinement 'SYNTEX P2~1~ software'
_computing_data_collection 'SYNTEX P2~1~ software'
_computing_data_reduction 'XP21 (Pavel\<c\'ik, 1993)'
_computing_molecular_graphics 'ORTEP (Johnson, 1965)'
_computing_publication_material 'SHELXL-93 (Sheldrick, 1993)'
_computing_structure_refinement 'SHELXL-93 (Sheldrick, 1993)'
_computing_structure_solution 'SHELXS-86 (Sheldrick, 1990)'
_diffrn_ambient_temperature 293(2)
_diffrn_measurement_device_type 'Syntex P2~1~'
_diffrn_measurement_method \q/2\q
_diffrn_radiation_monochromator graphite
_diffrn_radiation_source 'fine-focus sealed tube'
_diffrn_radiation_type MoK\a
_diffrn_radiation_wavelength 0.71073
_diffrn_reflns_av_sigmaI/netI 0.2482
_diffrn_reflns_limit_h_max 0
_diffrn_reflns_limit_h_min -11
_diffrn_reflns_limit_k_max 12
_diffrn_reflns_limit_k_min -11
_diffrn_reflns_limit_l_max 18
_diffrn_reflns_limit_l_min -17
_diffrn_reflns_number 4337
_diffrn_reflns_theta_max 27.56
_diffrn_reflns_theta_min 1.46
_diffrn_standards_decay_% <3
_diffrn_standards_interval_count 100
_diffrn_standards_number 3
_exptl_absorpt_coefficient_mu 1.006
_exptl_absorpt_correction_T_max 0.860
_exptl_absorpt_correction_T_min 0.703
_exptl_absorpt_correction_type '\y scan (North, Phillips & Mathews, 1968)'
_exptl_crystal_colour turquoise
_exptl_crystal_density_diffrn 1.497
_exptl_crystal_density_meas 1.4840(10)
_exptl_crystal_density_method 'flotation in CCl~4~/benzene'
_exptl_crystal_description prism
_exptl_crystal_F_000 518
_exptl_crystal_size_max 0.40
_exptl_crystal_size_mid 0.20
_exptl_crystal_size_min 0.15
_refine_diff_density_max 0.150
_refine_diff_density_min -0.200
_refine_ls_extinction_method none
_refine_ls_goodness_of_fit_all 0.583
_refine_ls_goodness_of_fit_ref 0.691
_refine_ls_hydrogen_treatment refall
_refine_ls_matrix_type full
_refine_ls_number_parameters 380
_refine_ls_number_reflns 4336
_refine_ls_number_restraints 0
_refine_ls_restrained_S_all 0.586
_refine_ls_R_factor_all 0.163
_refine_ls_R_factor_gt 0.033
_refine_ls_shift/esd_mean 0.000
_refine_ls_shift/su_max 0.003
_refine_ls_structure_factor_coef Fsqd
_refine_ls_weighting_details 'w = 1/[\s^2^(Fo^2^)+(0.0573P)^2^] where P = (Fo^2^+2Fc^2^)/3'
_refine_ls_weighting_scheme calc
_refine_ls_wR_factor_all 0.100
_refine_ls_wR_factor_ref 0.070
_reflns_number_gt 1751
_reflns_number_total 4337
_reflns_threshold_expression I>2\s(I)
_cod_data_source_file ka1256.cif
_cod_data_source_block bt41ac
_cod_depositor_comments
;
The following automatic conversions were performed:

'_refine_ls_weighting_scheme' value 'calc w =
1/[\s^2^(Fo^2^)+(0.0573P)^2^] where P = (Fo^2^+2Fc^2^)/3' was changed
to 'calc'. New tag '_refine_ls_weighting_details' was created. The
value of the new tag was set to 'w = 1/[\s^2^(Fo^2^)+(0.0573P)^2^]
where P = (Fo^2^+2Fc^2^)/3'.

Automatic conversion script
Id: cif_fix_values 3143 2015-03-26 13:38:13Z robertas 
;
_cod_database_code 2007097

loop_
_symmetry_equiv_pos_as_xyz
'x, y, z'
'-x, -y, -z'

loop_
_atom_site_aniso_label
_atom_site_aniso_U_11
_atom_site_aniso_U_22
_atom_site_aniso_U_33
_atom_site_aniso_U_12
_atom_site_aniso_U_13
_atom_site_aniso_U_23
Cu .0482(3) .0498(3) .0407(3) -.0254(2) -.0043(2) -.0074(2)
N10 .050(2) .045(2) .035(2) -.020(2) -.001(2) -.0078(13)
N20 .052(2) .045(2) .038(2) -.022(2) -.005(2) -.0070(14)
N30 .045(2) .045(2) .041(2) -.020(2) -.006(2) -.0043(14)
N40 .044(2) .044(2) .043(2) -.023(2) -.006(2) -.0023(14)
N5 .072(3) .078(2) .053(2) -.042(2) .011(2) -.023(2)
C5 .052(3) .076(3) .050(3) -.035(3) -.003(2) -.013(2)
O5 .068(2) .105(2) .097(3) -.015(2) .007(2) -.045(2)
C11 .045(2) .045(2) .033(2) -.020(2) .002(2) -.003(2)
C12 .059(3) .049(3) .047(2) -.020(2) -.002(2) -.009(2)
C13 .064(3) .055(3) .049(3) -.017(3) .005(3) -.004(2)
C14 .052(3) .067(3) .058(3) -.008(3) -.005(3) .005(2)
C15 .048(3) .069(3) .051(3) -.023(3) -.006(2) -.003(2)
C21 .050(3) .054(2) .030(2) -.030(2) .002(2) -.006(2)
C22 .066(3) .046(3) .054(3) -.022(3) -.013(3) -.006(2)
C23 .087(4) .048(3) .056(3) -.032(3) .004(3) -.009(2)
C24 .083(4) .073(3) .052(3) -.050(3) .002(3) -.021(2)
C25 .060(3) .074(3) .048(3) -.039(3) .001(3) -.016(2)
C31 .036(2) .043(2) .037(2) -.012(2) -.006(2) -.004(2)
C32 .060(3) .057(3) .050(3) -.036(2) .001(2) -.005(2)
C33 .083(4) .066(3) .055(3) -.046(3) -.002(3) .010(2)
C34 .086(4) .077(3) .042(3) -.038(3) -.001(3) .006(2)
C35 .064(3) .059(3) .041(2) -.025(2) -.005(2) -.009(2)
C41 .036(2) .041(2) .044(2) -.013(2) -.009(2) -.005(2)
C42 .047(3) .055(3) .054(3) -.026(2) .005(2) -.007(2)
C43 .053(3) .050(3) .074(3) -.031(2) -.004(3) .000(2)
C44 .054(3) .049(3) .076(3) -.020(2) -.012(3) -.017(2)
C45 .052(3) .054(2) .049(3) -.020(2) -.009(2) -.014(2)
C1 .049(3) .045(2) .064(3) -.018(2) -.002(2) -.008(2)
N2 .061(3) .062(2) .094(3) -.024(2) -.013(3) .004(2)
C2 .058(3) .048(2) .055(3) -.030(3) -.005(2) -.001(2)
N4 .055(3) .086(3) .159(5) -.030(3) -.005(3) -.026(3)
C4 .047(3) .060(3) .089(4) -.018(3) -.001(3) -.018(2)
N3 .078(3) .053(2) .072(3) -.018(2) -.005(2) -.009(2)
C3 .049(3) .061(3) .043(2) -.017(2) -.003(2) -.010(2)

loop_
_atom_site_label
_atom_site_fract_x
_atom_site_fract_y
_atom_site_fract_z
_atom_site_U_iso_or_equiv
_atom_site_thermal_displace_type
_atom_site_calc_flag
_atom_site_refinement_flags
_atom_site_occupancy
_atom_site_disorder_group
_atom_site_type_symbol
Cu .74282(6) .43475(5) .21163(3) .0436(2) Uani d . 1 . Cu
N10 .5202(4) .6034(3) .1696(2) .0422(8) Uani d . 1 . N
N20 .6364(4) .3152(3) .1540(2) .0433(8) Uani d . 1 . N
N30 .6923(4) .3727(3) .3513(2) .0425(8) Uani d . 1 . N
N40 .8181(4) .5656(3) .2797(2) .0412(7) Uani d . 1 . N
N5 .9161(5) .3928(4) .1117(2) .0631(11) Uani d . 1 . N
C5 1.0095(6) .3038(5) .0670(3) .0557(11) Uani d . 1 . C
O5 1.1055(5) .2166(4) .0170(2) .0925(11) Uani d . 1 . O
C11 .4238(5) .5495(4) .1295(2) .0401(9) Uani d . 1 . C
C12 .4666(6) .7500(5) .1797(3) .0511(11) Uani d . 1 . C
C13 .3225(6) .8437(5) .1503(3) .0579(12) Uani d . 1 . C
C14 .2258(6) .7886(6) .1078(3) .0631(13) Uani d . 1 . C
C15 .2778(6) .6387(5) .0981(3) .0554(11) Uani d . 1 . C
C21 .4923(5) .3858(4) .1212(3) .0418(10) Uani d . 1 . C
C22 .7049(6) .1681(5) .1471(3) .0542(11) Uani d . 1 . C
C23 .6281(7) .0881(5) .1090(3) .0613(13) Uani d . 1 . C
C24 .4795(7) .1600(6) .0775(3) .0622(13) Uani d . 1 . C
C25 .4096(6) .3100(6) .0815(3) .0562(12) Uani d . 1 . C
C31 .7358(4) .4418(4) .4164(2) .0392(9) Uani d . 1 . C
C32 .6324(5) .2674(4) .3822(3) .0519(11) Uani d . 1 . C
C33 .6159(6) .2268(5) .4763(3) .0636(13) Uani d . 1 . C
C34 .6600(7) .2959(5) .5430(3) .0667(13) Uani d . 1 . C
C35 .7219(6) .4047(5) .5131(3) .0535(11) Uani d . 1 . C
C41 .7995(4) .5566(4) .3761(3) .0401(9) Uani d . 1 . C
C42 .8753(5) .6651(4) .2368(3) .0505(10) Uani d . 1 . C
C43 .9122(5) .7626(4) .2865(4) .0556(11) Uani d . 1 . C
C44 .8920(6) .7557(5) .3839(4) .0578(12) Uani d . 1 . C
C45 .8373(6) .6493(4) .4299(3) .0505(11) Uani d . 1 . C
C1 .2353(6) .1572(5) .3180(3) .0521(11) Uani d . 1 . C
N2 .5120(5) -.0348(4) .3421(3) .0718(11) Uani d . 1 . N
C2 .3874(6) .0522(5) .3313(3) .0502(11) Uani d . 1 . C
N4 .0010(6) .0744(5) .3076(4) .098(2) Uani d . 1 . N
C4 .1045(6) .1142(5) .3134(4) .0648(13) Uani d . 1 . C
N3 .2148(5) .4284(4) .3017(2) .0689(11) Uani d . 1 . N
C3 .2201(5) .3082(5) .3080(3) .0511(11) Uani d . 1 . C
H12 .543(5) .780(4) .211(2) .046(10) Uiso d . 1 . H
H13 .296(6) .948(4) .159(3) .075(14) Uiso d . 1 . H
H14 .133(6) .854(4) .086(3) .068(14) Uiso d . 1 . H
H15 .210(5) .599(4) .075(3) .066(13) Uiso d . 1 . H
H22 .799(5) .126(4) .171(3) .051(12) Uiso d . 1 . H
H23 .691(7) -.012(5) .105(3) .092(17) Uiso d . 1 . H
H24 .430(5) .115(4) .044(3) .061(12) Uiso d . 1 . H
H25 .311(6) .358(4) .062(3) .070(15) Uiso d . 1 . H
H32 .599(4) .223(3) .330(2) .032(9) Uiso d . 1 . H
H33 .577(5) .161(4) .494(3) .062(14) Uiso d . 1 . H
H34 .653(7) .272(5) .611(3) .092(16) Uiso d . 1 . H
H35 .745(5) .460(4) .556(3) .048(11) Uiso d . 1 . H
H42 .888(5) .666(3) .166(3) .051(11) Uiso d . 1 . H
H43 .950(5) .832(4) .255(2) .049(11) Uiso d . 1 . H
H44 .908(5) .827(4) .423(3) .062(12) Uiso d . 1 . H
H45 .829(5) .644(3) .501(2) .042(10) Uiso d . 1 . H

loop_
_atom_type_symbol
_atom_type_description
_atom_type_scat_dispersion_real
_atom_type_scat_dispersion_imag
_atom_type_scat_source
C C 0.0033 0.0016 'International Tables Vol C Tables 4.2.6.8 and 6.1.1.4'
H H 0.0000 0.0000 'International Tables Vol C Tables 4.2.6.8 and 6.1.1.4'
N N 0.0061 0.0033 'International Tables Vol C Tables 4.2.6.8 and 6.1.1.4'
O O 0.0106 0.0060 'International Tables Vol C Tables 4.2.6.8 and 6.1.1.4'
Cu Cu 0.3201 1.2651 'International Tables Vol C Tables 4.2.6.8 and 6.1.1.4'

loop_
_geom_angle_atom_site_label_1
_geom_angle_atom_site_label_2
_geom_angle_atom_site_label_3
_geom_angle
_geom_angle_publ_flag
N5 Cu N40 95.08(14) yes
N5 Cu N20 92.98(14) yes
N40 Cu N20 171.64(13) yes
N5 Cu N30 141.7(2) yes
N40 Cu N30 80.22(13) yes
N20 Cu N30 94.79(12) yes
N5 Cu N10 114.54(14) yes
N40 Cu N10 96.32(12) yes
N20 Cu N10 78.26(13) yes
N30 Cu N10 103.78(12) yes
C11 N10 C12 117.4(4) ?
C11 N10 Cu 113.3(2) ?
C12 N10 Cu 129.2(3) ?
C21 N20 C22 119.1(4) ?
C21 N20 Cu 117.9(2) ?
C22 N20 Cu 123.1(3) ?
C31 N30 C32 118.6(3) ?
C31 N30 Cu 113.7(2) ?
C32 N30 Cu 127.5(3) ?
C41 N40 C42 118.9(3) ?
C41 N40 Cu 116.3(2) ?
C42 N40 Cu 124.6(3) ?
C5 N5 Cu 146.3(4) yes
N5 C5 O5 176.8(5) yes
N10 C11 C15 122.1(3) ?
N10 C11 C21 114.0(3) ?
C15 C11 C21 123.9(4) ?
N10 C12 C13 123.0(4) ?
C12 C13 C14 119.4(4) ?
C13 C14 C15 118.4(5) ?
C11 C15 C14 119.7(4) ?
N20 C21 C25 121.3(4) ?
N20 C21 C11 116.5(3) ?
C25 C21 C11 122.2(4) ?
N20 C22 C23 121.9(5) ?
C24 C23 C22 118.8(4) ?
C23 C24 C25 120.1(4) ?
C24 C25 C21 118.7(5) ?
N30 C31 C35 121.1(3) ?
N30 C31 C41 115.0(3) ?
C35 C31 C41 123.8(3) ?
N30 C32 C33 122.7(4) ?
C32 C33 C34 119.2(5) ?
C33 C34 C35 119.3(4) ?
C31 C35 C34 119.0(4) ?
N40 C41 C45 121.1(4) ?
N40 C41 C31 114.5(3) ?
C45 C41 C31 124.4(4) ?
N40 C42 C43 122.7(4) ?
C44 C43 C42 118.8(4) ?
C43 C44 C45 119.2(4) ?
C41 C45 C44 119.2(4) ?
C2 C1 C4 120.7(4) yes
C2 C1 C3 117.5(4) yes
C4 C1 C3 121.7(4) yes
N2 C2 C1 179.5(4) yes
N4 C4 C1 177.3(5) yes
N3 C3 C1 176.7(5) yes

loop_
_geom_bond_atom_site_label_1
_geom_bond_atom_site_label_2
_geom_bond_site_symmetry_2
_geom_bond_distance
_geom_bond_publ_flag
Cu N5 . 1.949(4) yes
Cu N40 . 1.983(3) yes
Cu N20 . 2.003(3) yes
Cu N30 . 2.054(3) yes
Cu N10 . 2.158(3) yes
N10 C11 . 1.342(5) ?
N10 C12 . 1.343(5) ?
N20 C21 . 1.323(5) ?
N20 C22 . 1.343(5) ?
N30 C31 . 1.340(4) ?
N30 C32 . 1.339(5) ?
N40 C41 . 1.344(4) ?
N40 C42 . 1.324(5) ?
N5 C5 . 1.150(5) yes
C5 O5 . 1.192(5) yes
C11 C15 . 1.364(6) ?
C11 C21 . 1.492(5) ?
C12 C13 . 1.355(6) ?
C13 C14 . 1.369(7) ?
C14 C15 . 1.373(6) ?
C21 C25 . 1.393(5) ?
C22 C23 . 1.374(6) ?
C23 C24 . 1.350(7) ?
C24 C25 . 1.365(6) ?
C31 C35 . 1.376(5) ?
C31 C41 . 1.474(5) ?
C32 C33 . 1.351(6) ?
C33 C34 . 1.360(6) ?
C34 C35 . 1.379(6) ?
C41 C45 . 1.371(5) ?
C42 C43 . 1.369(5) ?
C43 C44 . 1.358(6) ?
C44 C45 . 1.382(6) ?
C1 C2 . 1.390(6) yes
C1 C4 . 1.386(7) yes
C1 C3 . 1.416(6) yes
N2 C2 . 1.142(5) yes
N4 C4 . 1.138(6) yes
N3 C3 . 1.145(5) yes
